data_4033789
loop_
_publ_author_name
'Liu, Shuai'
'Chen, Ke'
'Hao, Wen-Juan'
'Tu, Xing-Chao'
'Tu, Shu-Jiang'
'Jiang, Bo'

_publ_section_title
;
 Generation of 1,3-Dimethylene-Substituted Isobenzofurans via
 Pd(II)-Catalyzed Selective Oxo-cyclization/SO<sub>2</sub> Insertion
 Cascade of \b-Alkynyl Ketones.
;
_journal_issue 4
_journal_name_full 'The Journal of organic chemistry'
_journal_page_first 1964
_journal_page_last 1971
_journal_paper_doi 10.1021/acs.joc.8b02934
_journal_volume 84
_journal_year 2019
_chemical_formula_sum 'C28 H17 Br3 O3 S'
_chemical_formula_weight 673.21
_space_group_IT_number 14
_space_group_name_Hall '-P 2yn'
_space_group_name_H-M_alt 'P 1 21/n 1'
_symmetry_cell_setting monoclinic
_symmetry_space_group_name_H-M 'P 1 21/n 1'
_atom_sites_solution_hydrogens geom
_atom_sites_solution_primary direct
_atom_sites_solution_secondary difmap
_audit_creation_method SHELXL-97
_cell_angle_alpha 90.00
_cell_angle_beta 112.289(3)
_cell_angle_gamma 90.00
_cell_formula_units_Z 4
_cell_length_a 22.149(2)
_cell_length_b 5.7598(5)
_cell_length_c 23.403(2)
_cell_measurement_reflns_used 1388
_cell_measurement_temperature 298(2)
_cell_measurement_theta_max 26.084
_cell_measurement_theta_min 2.612
_cell_volume 2762.5(4)
_computing_cell_refinement 'Bruker SMART'
_computing_data_collection 'Bruker SMART'
_computing_data_reduction 'Bruker SAINT'
_computing_molecular_graphics 'Bruker SHELXTL'
_computing_publication_material 'Bruker SHELXTL'
_computing_structure_refinement 'SHELXL-97 (Sheldrick, 1997)'
_computing_structure_solution 'SHELXS-97 (Sheldrick, 1990)'
_diffrn_ambient_temperature 298(2)
_diffrn_measured_fraction_theta_full 0.991
_diffrn_measured_fraction_theta_max 0.991
_diffrn_measurement_device_type 'CCD area detector'
_diffrn_measurement_method 'phi and omega scans'
_diffrn_radiation_monochromator graphite
_diffrn_radiation_source 'fine-focus sealed tube'
_diffrn_radiation_type MoK\a
_diffrn_radiation_wavelength 0.71073
_diffrn_reflns_av_R_equivalents 0.1413
_diffrn_reflns_av_sigmaI/netI 0.2270
_diffrn_reflns_limit_h_max 23
_diffrn_reflns_limit_h_min -26
_diffrn_reflns_limit_k_max 6
_diffrn_reflns_limit_k_min -6
_diffrn_reflns_limit_l_max 24
_diffrn_reflns_limit_l_min -27
_diffrn_reflns_number 11726
_diffrn_reflns_theta_full 25.02
_diffrn_reflns_theta_max 25.02
_diffrn_reflns_theta_min 2.61
_exptl_absorpt_coefficient_mu 4.483
_exptl_absorpt_correction_T_max 0.8069
_exptl_absorpt_correction_T_min 0.4003
_exptl_absorpt_correction_type multi-scan
_exptl_absorpt_process_details sadabs
_exptl_crystal_colour yellow
_exptl_crystal_density_diffrn 1.619
_exptl_crystal_density_method 'not measured'
_exptl_crystal_description block
_exptl_crystal_F_000 1320
_exptl_crystal_size_max 0.25
_exptl_crystal_size_mid 0.08
_exptl_crystal_size_min 0.05
_refine_diff_density_max 1.821
_refine_diff_density_min -1.002
_refine_diff_density_rms 0.195
_refine_ls_extinction_method none
_refine_ls_goodness_of_fit_ref 1.083
_refine_ls_hydrogen_treatment mixed
_refine_ls_matrix_type full
_refine_ls_number_parameters 316
_refine_ls_number_reflns 4830
_refine_ls_number_restraints 0
_refine_ls_restrained_S_all 1.083
_refine_ls_R_factor_all 0.2223
_refine_ls_R_factor_gt 0.1139
_refine_ls_shift/su_max 0.001
_refine_ls_shift/su_mean 0.000
_refine_ls_structure_factor_coef Fsqd
_refine_ls_weighting_details 'calc w=1/[\s^2^(Fo^2^)+(0.1397P)^2^+0.0000P] where P=(Fo^2^+2Fc^2^)/3'
_refine_ls_weighting_scheme calc
_refine_ls_wR_factor_gt 0.2933
_refine_ls_wR_factor_ref 0.3371
_reflns_number_gt 2009
_reflns_number_total 4830
_reflns_threshold_expression >2sigma(I)
_cod_data_source_file jo8b02934_si_002.cif
_cod_data_source_block 170518a
_cod_depositor_comments
;
The following automatic conversions were performed:

data item '_symmetry_cell_setting' value 'Monoclinic' was changed to
'monoclinic' in accordance with the
/home/data/users/saulius/crontab/automatic-downloads/current/ACS/lib/dictionaries/cif_core.dic
dictionary named 'cif_core.dic' version 2.4.2 last updated on
2011-04-26.

Automatic conversion script
Id: cif_fix_values 6909 2019-04-08 15:41:33Z antanas 
;
_cod_original_sg_symbol_H-M P2(1)/n
_cod_database_code 4033789

loop_
_symmetry_equiv_pos_as_xyz
'x, y, z'
'-x+1/2, y+1/2, -z+1/2'
'-x, -y, -z'
'x-1/2, -y-1/2, z-1/2'

loop_
_atom_site_label
_atom_site_type_symbol
_atom_site_fract_x
_atom_site_fract_y
_atom_site_fract_z
_atom_site_U_iso_or_equiv
_atom_site_adp_type
_atom_site_occupancy
_atom_site_symmetry_multiplicity
_atom_site_calc_flag
_atom_site_refinement_flags
Br1 Br 0.68928(9) -0.8091(4) 0.59377(9) 0.0631(7) Uani 1 1 d .
Br2 Br 0.93680(10) 0.2533(4) 0.95590(8) 0.0674(7) Uani 1 1 d .
Br3 Br 0.59043(11) 0.1246(7) 0.41610(11) 0.1131(12) Uani 1 1 d .
S1 S 0.8905(2) -0.0466(8) 0.46318(18) 0.0483(12) Uani 1 1 d .
O1 O 0.9173(5) -0.0137(18) 0.6013(4) 0.039(3) Uani 1 1 d .
O2 O 0.9058(6) -0.276(2) 0.4871(5) 0.055(3) Uani 1 1 d .
O3 O 0.8977(6) 0.013(2) 0.4064(5) 0.060(3) Uani 1 1 d .
C1 C 0.9336(8) 0.042(3) 0.6637(7) 0.040(4) Uani 1 1 d .
C2 C 0.9485(7) 0.139(3) 0.5760(7) 0.040(4) Uani 1 1 d .
C3 C 0.9900(7) 0.286(3) 0.6267(7) 0.038(4) Uani 1 1 d .
C4 C 0.9831(7) 0.220(3) 0.6808(7) 0.041(4) Uani 1 1 d .
C5 C 1.0218(8) 0.336(3) 0.7366(7) 0.046(4) Uani 1 1 d .
H5 H 1.0220 0.2828 0.7742 0.056 Uiso 1 1 calc R
C6 C 1.0576(8) 0.518(3) 0.7350(8) 0.055(5) Uani 1 1 d .
H6 H 1.0797 0.5989 0.7713 0.066 Uiso 1 1 calc R
C7 C 1.0631(8) 0.590(3) 0.6810(8) 0.052(5) Uani 1 1 d .
H7 H 1.0898 0.7161 0.6819 0.062 Uiso 1 1 calc R
C8 C 1.0288(8) 0.476(3) 0.6237(7) 0.048(4) Uani 1 1 d .
H8 H 1.0318 0.5240 0.5869 0.058 Uiso 1 1 calc R
C9 C 0.9025(7) -0.069(3) 0.6961(6) 0.037(4) Uani 1 1 d .
C10 C 0.9400(7) 0.145(3) 0.5198(7) 0.042(4) Uani 1 1 d .
H10 H 0.9616 0.2602 0.5072 0.051 Uiso 1 1 calc R
C11 C 0.8528(7) -0.245(3) 0.6686(6) 0.035(4) Uani 1 1 d .
C12 C 0.8519(8) -0.398(3) 0.6233(7) 0.040(4) Uani 1 1 d .
H12 H 0.8844 -0.3876 0.6072 0.047 Uiso 1 1 calc R
C13 C 0.8058(8) -0.564(3) 0.6012(7) 0.043(4) Uani 1 1 d .
H13 H 0.8077 -0.6641 0.5707 0.051 Uiso 1 1 calc R
C14 C 0.7536(7) -0.592(3) 0.6232(6) 0.040(4) Uani 1 1 d .
C15 C 0.7537(8) -0.436(3) 0.6689(6) 0.039(4) Uani 1 1 d .
H15 H 0.7201 -0.4442 0.6835 0.047 Uiso 1 1 calc R
C16 C 0.8015(7) -0.271(3) 0.6933(7) 0.042(4) Uani 1 1 d .
H16 H 0.8012 -0.1754 0.7253 0.050 Uiso 1 1 calc R
C17 C 0.9166(8) 0.007(3) 0.7592(7) 0.040(4) Uani 1 1 d .
C18 C 0.8896(7) 0.221(3) 0.7688(7) 0.040(4) Uani 1 1 d .
H18 H 0.8670 0.3145 0.7351 0.049 Uiso 1 1 calc R
C19 C 0.8960(8) 0.291(3) 0.8263(7) 0.046(4) Uani 1 1 d .
H19 H 0.8770 0.4288 0.8316 0.055 Uiso 1 1 calc R
C20 C 0.9318(8) 0.152(3) 0.8781(7) 0.044(4) Uani 1 1 d .
C21 C 0.9542(8) -0.055(3) 0.8690(7) 0.050(4) Uani 1 1 d .
H21 H 0.9745 -0.1506 0.9029 0.060 Uiso 1 1 calc R
C22 C 0.9484(7) -0.130(3) 0.8115(6) 0.041(4) Uani 1 1 d .
H22 H 0.9657 -0.2736 0.8072 0.050 Uiso 1 1 calc R
C23 C 0.8090(8) 0.011(3) 0.4540(7) 0.047(4) Uani 1 1 d .
C24 C 0.7747(9) -0.144(3) 0.4712(7) 0.054(5) Uani 1 1 d .
H24 H 0.7962 -0.2768 0.4911 0.064 Uiso 1 1 calc R
C25 C 0.7094(10) -0.123(4) 0.4618(9) 0.073(6) Uani 1 1 d .
H25 H 0.6875 -0.2360 0.4748 0.087 Uiso 1 1 calc R
C26 C 0.6787(9) 0.077(4) 0.4319(8) 0.063(5) Uani 1 1 d .
C27 C 0.7110(11) 0.227(4) 0.4095(10) 0.081(6) Uani 1 1 d .
H27 H 0.6884 0.3486 0.3843 0.097 Uiso 1 1 calc R
C28 C 0.7763(10) 0.204(4) 0.4233(9) 0.071(6) Uani 1 1 d .
H28 H 0.7987 0.3192 0.4117 0.085 Uiso 1 1 calc R

loop_
_atom_site_aniso_label
_atom_site_aniso_U_11
_atom_site_aniso_U_22
_atom_site_aniso_U_33
_atom_site_aniso_U_23
_atom_site_aniso_U_13
_atom_site_aniso_U_12
Br1 0.0605(13) 0.0632(14) 0.0685(13) -0.0054(10) 0.0277(10) -0.0180(10)
Br2 0.0828(15) 0.0786(16) 0.0382(9) -0.0133(9) 0.0200(9) 0.0187(11)
Br3 0.0509(14) 0.217(3) 0.0687(15) 0.0070(18) 0.0196(11) 0.0269(17)
S1 0.052(3) 0.063(3) 0.041(2) -0.001(2) 0.030(2) 0.004(2)
O1 0.045(7) 0.051(7) 0.033(6) 0.002(5) 0.029(5) -0.004(5)
O2 0.062(8) 0.051(8) 0.062(7) -0.004(6) 0.034(6) 0.007(6)
O3 0.072(8) 0.084(10) 0.046(7) 0.009(6) 0.045(6) 0.008(7)
C1 0.046(10) 0.047(11) 0.038(9) 0.005(7) 0.027(8) 0.001(8)
C2 0.042(10) 0.054(11) 0.042(9) 0.002(8) 0.034(8) -0.001(8)
C3 0.043(10) 0.049(11) 0.039(9) 0.001(8) 0.033(8) -0.006(8)
C4 0.041(10) 0.051(11) 0.040(9) -0.003(8) 0.026(8) -0.001(8)
C5 0.048(11) 0.054(12) 0.044(10) 0.002(8) 0.026(8) -0.004(9)
C6 0.055(12) 0.063(14) 0.052(11) 0.000(9) 0.024(9) -0.007(10)
C7 0.045(11) 0.062(13) 0.058(11) -0.006(9) 0.030(9) -0.009(9)
C8 0.051(11) 0.059(12) 0.044(10) 0.004(9) 0.028(8) -0.006(9)
C9 0.045(10) 0.046(11) 0.037(8) 0.006(7) 0.035(7) -0.002(8)
C10 0.046(10) 0.056(12) 0.041(9) 0.004(8) 0.034(8) 0.003(8)
C11 0.038(9) 0.041(10) 0.035(8) 0.005(7) 0.025(7) 0.001(7)
C12 0.046(10) 0.046(11) 0.038(9) 0.007(8) 0.028(8) -0.007(8)
C13 0.048(11) 0.047(11) 0.039(9) -0.003(8) 0.023(8) 0.004(8)
C14 0.043(10) 0.048(11) 0.031(8) 0.002(7) 0.016(7) -0.002(8)
C15 0.045(10) 0.046(11) 0.039(9) 0.001(8) 0.030(8) -0.005(8)
C16 0.047(10) 0.050(12) 0.042(9) 0.006(8) 0.032(8) 0.005(8)
C17 0.045(10) 0.043(11) 0.036(9) 0.004(7) 0.020(7) -0.002(8)
C18 0.052(11) 0.046(11) 0.033(8) 0.005(7) 0.027(7) 0.008(8)
C19 0.057(11) 0.042(11) 0.042(9) 0.003(8) 0.023(8) 0.010(8)
C20 0.051(11) 0.038(11) 0.042(9) 0.004(8) 0.014(8) 0.002(8)
C21 0.063(12) 0.050(13) 0.038(10) 0.011(8) 0.019(8) 0.004(9)
C22 0.057(11) 0.040(10) 0.030(8) 0.009(7) 0.020(8) 0.011(8)
C23 0.048(11) 0.067(13) 0.039(9) 0.005(9) 0.031(8) 0.011(9)
C24 0.051(12) 0.069(14) 0.049(10) 0.007(9) 0.029(9) 0.003(10)
C25 0.062(14) 0.092(18) 0.066(13) 0.006(12) 0.026(11) 0.007(12)
C26 0.053(12) 0.091(17) 0.050(11) 0.010(11) 0.025(10) 0.007(11)
C27 0.068(16) 0.092(18) 0.071(14) 0.014(12) 0.012(12) 0.021(13)
C28 0.067(15) 0.080(16) 0.067(13) 0.015(12) 0.027(11) 0.004(12)

loop_
_atom_type_symbol
_atom_type_description
_atom_type_scat_dispersion_real
_atom_type_scat_dispersion_imag
_atom_type_scat_source
C C 0.0033 0.0016 'International Tables Vol C Tables 4.2.6.8 and 6.1.1.4'
H H 0.0000 0.0000 'International Tables Vol C Tables 4.2.6.8 and 6.1.1.4'
O O 0.0106 0.0060 'International Tables Vol C Tables 4.2.6.8 and 6.1.1.4'
S S 0.1246 0.1234 'International Tables Vol C Tables 4.2.6.8 and 6.1.1.4'
Br Br -0.2901 2.4595 'International Tables Vol C Tables 4.2.6.8 and 6.1.1.4'

loop_
_geom_angle_atom_site_label_1
_geom_angle_atom_site_label_2
_geom_angle_atom_site_label_3
_geom_angle
O2 S1 O3 119.5(7)
O2 S1 C10 107.4(7)
O3 S1 C10 106.9(7)
O2 S1 C23 107.5(8)
O3 S1 C23 108.0(7)
C10 S1 C23 106.9(8)
C2 O1 C1 109.1(11)
C9 C1 O1 119.4(14)
C9 C1 C4 132.0(14)
O1 C1 C4 108.6(11)
C10 C2 O1 124.2(15)
C10 C2 C3 129.2(15)
O1 C2 C3 106.5(11)
C4 C3 C8 122.6(14)
C4 C3 C2 109.2(13)
C8 C3 C2 128.0(13)
C3 C4 C5 118.2(14)
C3 C4 C1 106.1(13)
C5 C4 C1 135.7(14)
C6 C5 C4 120.2(15)
C6 C5 H5 119.9
C4 C5 H5 119.9
C5 C6 C7 121.8(17)
C5 C6 H6 119.1
C7 C6 H6 119.1
C6 C7 C8 121.5(16)
C6 C7 H7 119.3
C8 C7 H7 119.3
C3 C8 C7 115.3(14)
C3 C8 H8 122.3
C7 C8 H8 122.3
C1 C9 C17 117.7(14)
C1 C9 C11 122.5(13)
C17 C9 C11 119.7(12)
C2 C10 S1 125.3(13)
C2 C10 H10 117.4
S1 C10 H10 117.4
C12 C11 C9 125.1(12)
C12 C11 C16 117.0(14)
C9 C11 C16 117.8(13)
C13 C12 C11 122.4(14)
C13 C12 H12 118.8
C11 C12 H12 118.8
C12 C13 C14 122.3(14)
C12 C13 H13 118.8
C14 C13 H13 118.8
C15 C14 C13 115.8(14)
C15 C14 Br1 120.3(11)
C13 C14 Br1 123.9(12)
C16 C15 C14 122.7(14)
C16 C15 H15 118.7
C14 C15 H15 118.7
C15 C16 C11 119.8(14)
C15 C16 H16 120.1
C11 C16 H16 120.1
C22 C17 C18 116.9(13)
C22 C17 C9 123.9(15)
C18 C17 C9 118.6(13)
C19 C18 C17 121.4(14)
C19 C18 H18 119.3
C17 C18 H18 119.3
C18 C19 C20 119.7(15)
C18 C19 H19 120.2
C20 C19 H19 120.2
C21 C20 C19 119.1(15)
C21 C20 Br2 123.0(12)
C19 C20 Br2 117.6(12)
C20 C21 C22 122.5(15)
C20 C21 H21 118.8
C22 C21 H21 118.8
C21 C22 C17 120.2(15)
C21 C22 H22 119.9
C17 C22 H22 119.9
C24 C23 C28 116.8(17)
C24 C23 S1 121.0(14)
C28 C23 S1 121.8(14)
C23 C24 C25 125.4(19)
C23 C24 H24 117.3
C25 C24 H24 117.3
C24 C25 C26 116(2)
C24 C25 H25 122.0
C26 C25 H25 122.0
C27 C26 C25 119.8(19)
C27 C26 Br3 120.0(16)
C25 C26 Br3 120.0(16)
C26 C27 C28 121(2)
C26 C27 H27 119.4
C28 C27 H27 119.4
C27 C28 C23 120.4(19)
C27 C28 H28 119.8
C23 C28 H28 119.8

loop_
_geom_bond_atom_site_label_1
_geom_bond_atom_site_label_2
_geom_bond_distance
Br1 C14 1.823(16)
Br2 C20 1.875(16)
Br3 C26 1.867(18)
S1 O2 1.427(12)
S1 O3 1.439(10)
S1 C10 1.754(17)
S1 C23 1.764(16)
O1 C2 1.382(16)
O1 C1 1.403(16)
C1 C9 1.361(18)
C1 C4 1.44(2)
C2 C10 1.257(19)
C2 C3 1.46(2)
C3 C4 1.385(19)
C3 C8 1.41(2)
C4 C5 1.43(2)
C5 C6 1.32(2)
C5 H5 0.9300
C6 C7 1.38(2)
C6 H6 0.9300
C7 C8 1.43(2)
C7 H7 0.9300
C8 H8 0.9300
C9 C17 1.46(2)
C9 C11 1.46(2)
C10 H10 0.9300
C11 C12 1.38(2)
C11 C16 1.464(19)
C12 C13 1.35(2)
C12 H12 0.9300
C13 C14 1.44(2)
C13 H13 0.9300
C14 C15 1.40(2)
C15 C16 1.38(2)
C15 H15 0.9300
C16 H16 0.9300
C17 C22 1.40(2)
C17 C18 1.42(2)
C18 C19 1.358(19)
C18 H18 0.9300
C19 C20 1.42(2)
C19 H19 0.9300
C20 C21 1.34(2)
C21 C22 1.37(2)
C21 H21 0.9300
C22 H22 0.9300
C23 C24 1.33(2)
C23 C28 1.37(2)
C24 C25 1.38(2)
C24 H24 0.9300
C25 C26 1.38(3)
C25 H25 0.9300
C26 C27 1.35(3)
C27 C28 1.36(3)
C27 H27 0.9300
C28 H28 0.9300

loop_
_geom_torsion_atom_site_label_1
_geom_torsion_atom_site_label_2
_geom_torsion_atom_site_label_3
_geom_torsion_atom_site_label_4
_geom_torsion
C2 O1 C1 C9 172.3(14)
C2 O1 C1 C4 -6.9(16)
C1 O1 C2 C10 -174.6(15)
C1 O1 C2 C3 4.3(16)
C10 C2 C3 C4 178.8(16)
O1 C2 C3 C4 -0.1(17)
C10 C2 C3 C8 3(3)
O1 C2 C3 C8 -176.4(15)
C8 C3 C4 C5 -6(2)
C2 C3 C4 C5 177.3(14)
C8 C3 C4 C1 172.5(15)
C2 C3 C4 C1 -4.0(17)
C9 C1 C4 C3 -172.5(17)
O1 C1 C4 C3 6.7(17)
C9 C1 C4 C5 6(3)
O1 C1 C4 C5 -174.9(17)
C3 C4 C5 C6 7(2)
C1 C4 C5 C6 -170.8(18)
C4 C5 C6 C7 -5(3)
C5 C6 C7 C8 2(3)
C4 C3 C8 C7 3(2)
C2 C3 C8 C7 178.6(15)
C6 C7 C8 C3 0(2)
O1 C1 C9 C17 -174.9(13)
C4 C1 C9 C17 4(3)
O1 C1 C9 C11 0(2)
C4 C1 C9 C11 179.4(16)
O1 C2 C10 S1 -3(2)
C3 C2 C10 S1 178.0(13)
O2 S1 C10 C2 -47.3(16)
O3 S1 C10 C2 -176.7(14)
C23 S1 C10 C2 67.8(16)
C1 C9 C11 C12 33(2)
C17 C9 C11 C12 -151.7(15)
C1 C9 C11 C16 -150.5(15)
C17 C9 C11 C16 25(2)
C9 C11 C12 C13 177.4(15)
C16 C11 C12 C13 1(2)
C11 C12 C13 C14 0(2)
C12 C13 C14 C15 0(2)
C12 C13 C14 Br1 178.7(12)
C13 C14 C15 C16 -2(2)
Br1 C14 C15 C16 179.2(12)
C14 C15 C16 C11 4(2)
C12 C11 C16 C15 -3(2)
C9 C11 C16 C15 -179.6(14)
C1 C9 C17 C22 -114.0(18)
C11 C9 C17 C22 71(2)
C1 C9 C17 C18 75(2)
C11 C9 C17 C18 -100.7(18)
C22 C17 C18 C19 2(2)
C9 C17 C18 C19 173.9(14)
C17 C18 C19 C20 2(2)
C18 C19 C20 C21 -5(2)
C18 C19 C20 Br2 -178.2(12)
C19 C20 C21 C22 5(3)
Br2 C20 C21 C22 177.9(12)
C20 C21 C22 C17 -2(3)
C18 C17 C22 C21 -2(2)
C9 C17 C22 C21 -173.5(15)
O2 S1 C23 C24 3.0(16)
O3 S1 C23 C24 133.2(14)
C10 S1 C23 C24 -112.1(15)
O2 S1 C23 C28 -170.1(15)
O3 S1 C23 C28 -39.9(18)
C10 S1 C23 C28 74.8(16)
C28 C23 C24 C25 -2(3)
S1 C23 C24 C25 -174.9(15)
C23 C24 C25 C26 0(3)
C24 C25 C26 C27 5(3)
C24 C25 C26 Br3 179.6(13)
C25 C26 C27 C28 -9(3)
Br3 C26 C27 C28 176.3(16)
C26 C27 C28 C23 8(3)
C24 C23 C28 C27 -2(3)
S1 C23 C28 C27 170.9(15)
